data_2018148
loop_
_publ_author_name
'Bigun, Inna'
'Smetana, Volodymyr'
'Kalychak, Yaroslav'

_publ_section_title
;
 A new rhombohedral modification of EuNi~5~In
;
_journal_coeditor_code KU3048
_journal_issue 7
_journal_name_full 'Acta Crystallographica Section C'
_journal_page_first i42
_journal_page_last i44
_journal_paper_doi 10.1107/S0108270111022359
_journal_volume 67
_journal_year 2011
_chemical_formula_iupac 'Eu Ni5 In'
_chemical_formula_sum 'Eu In Ni5'
_chemical_formula_weight 560.33
_chemical_name_common 'europium nickel indide'
_chemical_name_systematic
;
europium pentanickel indide
;
_space_group_IT_number 166
_symmetry_cell_setting trigonal
_symmetry_space_group_name_Hall '-R 3 2"'
_symmetry_space_group_name_H-M 'R -3 m :H'
_atom_sites_solution_primary direct
_atom_sites_solution_secondary difmap
_audit_creation_method SHELXL-97
_cell_angle_alpha 90.00
_cell_angle_beta 90.00
_cell_angle_gamma 120.00
_cell_formula_units_Z 6
_cell_length_a 4.8956(7)
_cell_length_b 4.8956(7)
_cell_length_c 29.751(6)
_cell_measurement_reflns_used 1820
_cell_measurement_temperature 293(2)
_cell_measurement_theta_max 28.3
_cell_measurement_theta_min 2.1
_cell_volume 617.51(18)
_computing_cell_refinement 'SAINT (Bruker, 1996)'
_computing_data_collection 'SMART (Bruker, 1996)'
_computing_data_reduction 'SAINT (Bruker,1996)'
_computing_molecular_graphics 'DIAMOND (Brandenburg, 2006)'
_computing_publication_material 'SHELXL97 (Sheldrick, 2008)'
_computing_structure_refinement 'SHELXL97 (Sheldrick, 2008)'
_computing_structure_solution 'SHELXS97 (Sheldrick, 2008)'
_diffrn_ambient_temperature 293(2)
_diffrn_measured_fraction_theta_full 0.962
_diffrn_measured_fraction_theta_max 0.962
_diffrn_measurement_device_type 'Bruker CCD'
_diffrn_measurement_method \w
_diffrn_radiation_monochromator graphite
_diffrn_radiation_source 'fine-focus sealed tube'
_diffrn_radiation_type MoK\a
_diffrn_radiation_wavelength 0.71073
_diffrn_reflns_av_R_equivalents 0.0353
_diffrn_reflns_av_sigmaI/netI 0.0219
_diffrn_reflns_limit_h_max 6
_diffrn_reflns_limit_h_min -6
_diffrn_reflns_limit_k_max 6
_diffrn_reflns_limit_k_min -6
_diffrn_reflns_limit_l_max 39
_diffrn_reflns_limit_l_min -39
_diffrn_reflns_number 1820
_diffrn_reflns_theta_full 28.29
_diffrn_reflns_theta_max 28.29
_diffrn_reflns_theta_min 2.05
_diffrn_standards_number 0
_exptl_absorpt_coefficient_mu 42.635
_exptl_absorpt_correction_T_max 0.100
_exptl_absorpt_correction_T_min 0.003
_exptl_absorpt_correction_type empirical
_exptl_absorpt_process_details '(Blessing, 1995)'
_exptl_crystal_colour metallic-grey
_exptl_crystal_density_diffrn 9.041
_exptl_crystal_density_method 'not measured'
_exptl_crystal_description 'xenomorphic fragment'
_exptl_crystal_F_000 1512
_exptl_crystal_size_max 0.15
_exptl_crystal_size_mid 0.10
_exptl_crystal_size_min 0.05
_refine_diff_density_max 2.548
_refine_diff_density_min -1.313
_refine_ls_extinction_method none
_refine_ls_goodness_of_fit_ref 1.080
_refine_ls_matrix_type full
_refine_ls_number_parameters 20
_refine_ls_number_reflns 229
_refine_ls_number_restraints 0
_refine_ls_restrained_S_all 1.080
_refine_ls_R_factor_all 0.0249
_refine_ls_R_factor_gt 0.0219
_refine_ls_shift/su_max 0.001
_refine_ls_shift/su_mean 0.000
_refine_ls_structure_factor_coef Fsqd
_refine_ls_weighting_details 'calc w=1/[\s^2^(Fo^2^)+(0.0246P)^2^+10.2303P] where P=(Fo^2^+2Fc^2^)/3'
_refine_ls_weighting_scheme calc
_refine_ls_wR_factor_gt 0.0492
_refine_ls_wR_factor_ref 0.0508
_reflns_number_gt 209
_reflns_number_total 229
_reflns_threshold_expression I>2\s(I)
_cod_data_source_file ku3048.cif
_cod_data_source_block I
_cod_original_sg_symbol_H-M R-3m
_cod_database_code 2018148
_cod_database_fobs_code 2018148

loop_
_symmetry_equiv_pos_as_xyz
'x, y, z'
'-y, x-y, z'
'-x+y, -x, z'
'y, x, -z'
'x-y, -y, -z'
'-x, -x+y, -z'
'x+2/3, y+1/3, z+1/3'
'-y+2/3, x-y+1/3, z+1/3'
'-x+y+2/3, -x+1/3, z+1/3'
'y+2/3, x+1/3, -z+1/3'
'x-y+2/3, -y+1/3, -z+1/3'
'-x+2/3, -x+y+1/3, -z+1/3'
'x+1/3, y+2/3, z+2/3'
'-y+1/3, x-y+2/3, z+2/3'
'-x+y+1/3, -x+2/3, z+2/3'
'y+1/3, x+2/3, -z+2/3'
'x-y+1/3, -y+2/3, -z+2/3'
'-x+1/3, -x+y+2/3, -z+2/3'
'-x, -y, -z'
'y, -x+y, -z'
'x-y, x, -z'
'-y, -x, z'
'-x+y, y, z'
'x, x-y, z'
'-x+2/3, -y+1/3, -z+1/3'
'y+2/3, -x+y+1/3, -z+1/3'
'x-y+2/3, x+1/3, -z+1/3'
'-y+2/3, -x+1/3, z+1/3'
'-x+y+2/3, y+1/3, z+1/3'
'x+2/3, x-y+1/3, z+1/3'
'-x+1/3, -y+2/3, -z+2/3'
'y+1/3, -x+y+2/3, -z+2/3'
'x-y+1/3, x+2/3, -z+2/3'
'-y+1/3, -x+2/3, z+2/3'
'-x+y+1/3, y+2/3, z+2/3'
'x+1/3, x-y+2/3, z+2/3'

loop_
_atom_site_type_symbol
_atom_site_label
_atom_site_fract_x
_atom_site_fract_y
_atom_site_fract_z
_atom_site_U_iso_or_equiv
_atom_site_adp_type
_atom_site_calc_flag
_atom_site_refinement_flags
_atom_site_occupancy
_atom_site_symmetry_multiplicity
_atom_site_disorder_assembly
_atom_site_disorder_group
Eu Eu1 0.0000 0.0000 0.0000 0.0098(2) Uani d S 1 12 . .
Eu Eu2 0.0000 0.0000 0.5000 0.0095(2) Uani d S 1 12 . .
In In1 0.0000 0.0000 0.11026(3) 0.0091(2) Uani d S 1 6 . .
Ni Ni1 0.0000 0.0000 0.33355(5) 0.0099(4) Uani d S 1 6 . .
Ni Ni2 0.0000 0.0000 0.19824(5) 0.0130(4) Uani d S 1 6 . .
Ni Ni3 0.49899(10) 0.50101(10) 0.06802(3) 0.0089(2) Uani d S 1 2 . .

loop_
_atom_site_aniso_label
_atom_site_aniso_U_11
_atom_site_aniso_U_22
_atom_site_aniso_U_33
_atom_site_aniso_U_12
_atom_site_aniso_U_13
_atom_site_aniso_U_23
Eu1 0.0094(3) 0.0094(3) 0.0107(4) 0.00472(14) 0.000 0.000
Eu2 0.0087(3) 0.0087(3) 0.0111(4) 0.00433(14) 0.000 0.000
In1 0.0092(3) 0.0092(3) 0.0091(4) 0.00458(14) 0.000 0.000
Ni1 0.0107(5) 0.0107(5) 0.0085(7) 0.0053(3) 0.000 0.000
Ni2 0.0146(6) 0.0146(6) 0.0098(8) 0.0073(3) 0.000 0.000
Ni3 0.0086(3) 0.0086(3) 0.0111(5) 0.0055(4) 0.00014(18) -0.00014(18)

loop_
_atom_type_symbol
_atom_type_description
_atom_type_scat_dispersion_real
_atom_type_scat_dispersion_imag
_atom_type_scat_source
Ni Ni 0.3393 1.1124 'International Tables Vol C Tables 4.2.6.8 and 6.1.1.4'
In In -0.7276 1.3100 'International Tables Vol C Tables 4.2.6.8 and 6.1.1.4'
Eu Eu -0.1578 3.6682 'International Tables Vol C Tables 4.2.6.8 and 6.1.1.4'

loop_
_geom_angle_atom_site_label_1
_geom_angle_atom_site_label_2
_geom_angle_atom_site_label_3
_geom_angle_site_symmetry_1
_geom_angle_site_symmetry_3
_geom_angle
_geom_angle_publ_flag
Ni1 Eu1 Ni1 25 25_445 120.0 ?
Ni1 Eu1 Ni1 25 13_554 60.0 ?
Ni1 Eu1 Ni1 25_445 13_554 180.0 ?
Ni1 Eu1 Ni1 25 13_444 180.0 ?
Ni1 Eu1 Ni1 25_445 13_444 60.0 ?
Ni1 Eu1 Ni1 13_554 13_444 120.0 ?
Ni1 Eu1 Ni1 25 25_455 120.0 ?
Ni1 Eu1 Ni1 25_445 25_455 120.0 ?
Ni1 Eu1 Ni1 13_554 25_455 60.0 ?
Ni1 Eu1 Ni1 13_444 25_455 60.0 ?
Ni1 Eu1 Ni1 25 13_544 60.0 ?
Ni1 Eu1 Ni1 25_445 13_544 60.0 ?
Ni1 Eu1 Ni1 13_554 13_544 120.0 ?
Ni1 Eu1 Ni1 13_444 13_544 120.0 ?
Ni1 Eu1 Ni1 25_455 13_544 180.0 ?
Ni1 Eu1 Ni3 25 . 48.34(3) ?
Ni1 Eu1 Ni3 25_445 . 132.09(3) ?
Ni1 Eu1 Ni3 13_554 . 47.91(3) ?
Ni1 Eu1 Ni3 13_444 . 131.66(3) ?
Ni1 Eu1 Ni3 25_455 . 89.93(2) ?
Ni1 Eu1 Ni3 13_544 . 90.07(2) ?
Ni1 Eu1 Ni3 25 19 131.66(3) ?
Ni1 Eu1 Ni3 25_445 19 47.91(3) ?
Ni1 Eu1 Ni3 13_554 19 132.09(3) ?
Ni1 Eu1 Ni3 13_444 19 48.34(3) ?
Ni1 Eu1 Ni3 25_455 19 90.07(2) ?
Ni1 Eu1 Ni3 13_544 19 89.93(2) ?
Ni3 Eu1 Ni3 . 19 180.00(3) ?
Ni1 Eu1 Ni3 25 21_545 90.07(2) ?
Ni1 Eu1 Ni3 25_445 21_545 47.91(3) ?
Ni1 Eu1 Ni3 13_554 21_545 132.09(3) ?
Ni1 Eu1 Ni3 13_444 21_545 89.93(2) ?
Ni1 Eu1 Ni3 25_455 21_545 131.66(3) ?
Ni1 Eu1 Ni3 13_544 21_545 48.34(3) ?
Ni3 Eu1 Ni3 . 21_545 134.96(3) ?
Ni3 Eu1 Ni3 19 21_545 45.04(3) ?
Ni1 Eu1 Ni3 25 3_565 89.93(2) ?
Ni1 Eu1 Ni3 25_445 3_565 132.09(3) ?
Ni1 Eu1 Ni3 13_554 3_565 47.91(3) ?
Ni1 Eu1 Ni3 13_444 3_565 90.07(2) ?
Ni1 Eu1 Ni3 25_455 3_565 48.34(3) ?
Ni1 Eu1 Ni3 13_544 3_565 131.66(3) ?
Ni3 Eu1 Ni3 . 3_565 45.04(3) ?
Ni3 Eu1 Ni3 19 3_565 134.96(3) ?
Ni3 Eu1 Ni3 21_545 3_565 180.00(5) ?
Ni1 Eu1 Ni3 25 2_655 48.34(3) ?
Ni1 Eu1 Ni3 25_445 2_655 89.93(2) ?
Ni1 Eu1 Ni3 13_554 2_655 90.07(2) ?
Ni1 Eu1 Ni3 13_444 2_655 131.66(3) ?
Ni1 Eu1 Ni3 25_455 2_655 132.09(3) ?
Ni1 Eu1 Ni3 13_544 2_655 47.91(3) ?
Ni3 Eu1 Ni3 . 2_655 45.62(3) ?
Ni3 Eu1 Ni3 19 2_655 134.38(3) ?
Ni3 Eu1 Ni3 21_545 2_655 96.26(2) ?
Ni3 Eu1 Ni3 3_565 2_655 83.74(2) ?
Ni1 Eu1 Ni3 25 20_455 131.66(3) ?
Ni1 Eu1 Ni3 25_445 20_455 90.07(2) ?
Ni1 Eu1 Ni3 13_554 20_455 89.93(2) ?
Ni1 Eu1 Ni3 13_444 20_455 48.34(3) ?
Ni1 Eu1 Ni3 25_455 20_455 47.91(3) ?
Ni1 Eu1 Ni3 13_544 20_455 132.09(3) ?
Ni3 Eu1 Ni3 . 20_455 134.38(3) ?
Ni3 Eu1 Ni3 19 20_455 45.62(3) ?
Ni3 Eu1 Ni3 21_545 20_455 83.74(2) ?
Ni3 Eu1 Ni3 3_565 20_455 96.26(2) ?
Ni3 Eu1 Ni3 2_655 20_455 180.00(2) ?
Ni2 Eu2 Ni2 31_445 7 180.00(6) ?
Ni2 Eu2 Ni2 31_445 31 110.53(3) ?
Ni2 Eu2 Ni2 7 31 69.47(3) ?
Ni2 Eu2 Ni2 31_445 7_445 69.47(3) ?
Ni2 Eu2 Ni2 7 7_445 110.53(3) ?
Ni2 Eu2 Ni2 31 7_445 180.0 ?
Ni2 Eu2 Ni2 31_445 31_545 110.53(3) ?
Ni2 Eu2 Ni2 7 31_545 69.47(3) ?
Ni2 Eu2 Ni2 31 31_545 110.53(3) ?
Ni2 Eu2 Ni2 7_445 31_545 69.47(3) ?
Ni2 Eu2 Ni2 31_445 7_455 69.47(3) ?
Ni2 Eu2 Ni2 7 7_455 110.53(3) ?
Ni2 Eu2 Ni2 31 7_455 69.47(3) ?
Ni2 Eu2 Ni2 7_445 7_455 110.53(3) ?
Ni2 Eu2 Ni2 31_545 7_455 180.00(6) ?
Ni2 Eu2 Ni3 31_445 31 94.57(3) ?
Ni2 Eu2 Ni3 7 31 85.43(3) ?
Ni2 Eu2 Ni3 31 31 94.57(3) ?
Ni2 Eu2 Ni3 7_445 31 85.43(3) ?
Ni2 Eu2 Ni3 31_545 31 133.96(3) ?
Ni2 Eu2 Ni3 7_455 31 46.04(3) ?
Ni2 Eu2 Ni3 31_445 7_445 85.43(3) ?
Ni2 Eu2 Ni3 7 7_445 94.57(3) ?
Ni2 Eu2 Ni3 31 7_445 85.43(3) ?
Ni2 Eu2 Ni3 7_445 7_445 94.57(3) ?
Ni2 Eu2 Ni3 31_545 7_445 46.04(3) ?
Ni2 Eu2 Ni3 7_455 7_445 133.96(3) ?
Ni3 Eu2 Ni3 31 7_445 180.000(13) ?
Ni2 Eu2 Ni3 31_445 33_545 133.96(3) ?
Ni2 Eu2 Ni3 7 33_545 46.04(3) ?
Ni2 Eu2 Ni3 31 33_545 94.57(3) ?
Ni2 Eu2 Ni3 7_445 33_545 85.43(3) ?
Ni2 Eu2 Ni3 31_545 33_545 94.57(3) ?
Ni2 Eu2 Ni3 7_455 33_545 85.43(3) ?
Ni3 Eu2 Ni3 31 33_545 43.91(3) ?
Ni3 Eu2 Ni3 7_445 33_545 136.09(3) ?
Ni2 Eu2 Ni3 31_445 9_455 46.04(3) ?
Ni2 Eu2 Ni3 7 9_455 133.96(3) ?
Ni2 Eu2 Ni3 31 9_455 85.43(3) ?
Ni2 Eu2 Ni3 7_445 9_455 94.57(3) ?
Ni2 Eu2 Ni3 31_545 9_455 85.43(3) ?
Ni2 Eu2 Ni3 7_455 9_455 94.57(3) ?
Ni3 Eu2 Ni3 31 9_455 136.09(3) ?
Ni3 Eu2 Ni3 7_445 9_455 43.91(3) ?
Ni3 Eu2 Ni3 33_545 9_455 180.0 ?
Ni2 Eu2 Ni3 31_445 32_445 94.57(3) ?
Ni2 Eu2 Ni3 7 32_445 85.43(3) ?
Ni2 Eu2 Ni3 31 32_445 133.96(3) ?
Ni2 Eu2 Ni3 7_445 32_445 46.04(3) ?
Ni2 Eu2 Ni3 31_545 32_445 94.57(3) ?
Ni2 Eu2 Ni3 7_455 32_445 85.43(3) ?
Ni3 Eu2 Ni3 31 32_445 43.91(3) ?
Ni3 Eu2 Ni3 7_445 32_445 136.09(3) ?
Ni3 Eu2 Ni3 33_545 32_445 43.91(3) ?
Ni3 Eu2 Ni3 9_455 32_445 136.09(3) ?
Ni2 Eu2 Ni3 31_445 8 85.43(3) ?
Ni2 Eu2 Ni3 7 8 94.57(3) ?
Ni2 Eu2 Ni3 31 8 46.04(3) ?
Ni2 Eu2 Ni3 7_445 8 133.96(3) ?
Ni2 Eu2 Ni3 31_545 8 85.43(3) ?
Ni2 Eu2 Ni3 7_455 8 94.57(3) ?
Ni3 Eu2 Ni3 31 8 136.09(3) ?
Ni3 Eu2 Ni3 7_445 8 43.91(3) ?
Ni3 Eu2 Ni3 33_545 8 136.09(3) ?
Ni3 Eu2 Ni3 9_455 8 43.91(3) ?
Ni3 Eu2 Ni3 32_445 8 180.0 ?
Ni2 In1 Ni3 . 1_445 117.18(2) ?
Ni2 In1 Ni3 . 2 117.18(2) ?
Ni3 In1 Ni3 1_445 2 52.48(4) ?
Ni2 In1 Ni3 . 3 117.18(2) ?
Ni3 In1 Ni3 1_445 3 53.17(4) ?
Ni3 In1 Ni3 2 3 100.78(3) ?
Ni2 In1 Ni3 . . 117.18(2) ?
Ni3 In1 Ni3 1_445 . 125.64(5) ?
Ni3 In1 Ni3 2 . 100.78(3) ?
Ni3 In1 Ni3 3 . 100.78(3) ?
Ni2 In1 Ni3 . 2_655 117.18(2) ?
Ni3 In1 Ni3 1_445 2_655 100.78(3) ?
Ni3 In1 Ni3 2 2_655 125.64(5) ?
Ni3 In1 Ni3 3 2_655 52.48(4) ?
Ni3 In1 Ni3 . 2_655 53.17(4) ?
Ni2 In1 Ni3 . 3_565 117.18(2) ?
Ni3 In1 Ni3 1_445 3_565 100.78(3) ?
Ni3 In1 Ni3 2 3_565 53.17(4) ?
Ni3 In1 Ni3 3 3_565 125.64(5) ?
Ni3 In1 Ni3 . 3_565 52.48(4) ?
Ni3 In1 Ni3 2_655 3_565 100.78(3) ?
Ni2 In1 Ni2 . 25 75.35(3) ?
Ni3 In1 Ni2 1_445 25 149.58(3) ?
Ni3 In1 Ni2 2 25 149.58(3) ?
Ni3 In1 Ni2 3 25 96.46(2) ?
Ni3 In1 Ni2 . 25 51.07(3) ?
Ni3 In1 Ni2 2_655 25 51.07(3) ?
Ni3 In1 Ni2 3_565 25 96.46(2) ?
Ni2 In1 Ni2 . 25_445 75.35(3) ?
Ni3 In1 Ni2 1_445 25_445 51.07(3) ?
Ni3 In1 Ni2 2 25_445 96.46(2) ?
Ni3 In1 Ni2 3 25_445 51.07(3) ?
Ni3 In1 Ni2 . 25_445 149.58(3) ?
Ni3 In1 Ni2 2_655 25_445 96.46(2) ?
Ni3 In1 Ni2 3_565 25_445 149.58(3) ?
Ni2 In1 Ni2 25 25_445 113.83(3) ?
Ni2 In1 Ni2 . 25_455 75.35(3) ?
Ni3 In1 Ni2 1_445 25_455 96.46(2) ?
Ni3 In1 Ni2 2 25_455 51.07(3) ?
Ni3 In1 Ni2 3 25_455 149.58(3) ?
Ni3 In1 Ni2 . 25_455 96.46(2) ?
Ni3 In1 Ni2 2_655 25_455 149.58(3) ?
Ni3 In1 Ni2 3_565 25_455 51.07(3) ?
Ni2 In1 Ni2 25 25_455 113.83(3) ?
Ni2 In1 Ni2 25_445 25_455 113.83(3) ?
Ni2 In1 Eu1 . . 180.0 ?
Ni3 In1 Eu1 1_445 . 62.82(2) ?
Ni3 In1 Eu1 2 . 62.82(2) ?
Ni3 In1 Eu1 3 . 62.82(2) ?
Ni3 In1 Eu1 . . 62.82(2) ?
Ni3 In1 Eu1 2_655 . 62.82(2) ?
Ni3 In1 Eu1 3_565 . 62.82(2) ?
Ni2 In1 Eu1 25 . 104.65(3) ?
Ni2 In1 Eu1 25_445 . 104.65(3) ?
Ni2 In1 Eu1 25_455 . 104.65(3) ?
Ni2 In1 Eu2 . 13_554 59.304(14) ?
Ni3 In1 Eu2 1_445 13_554 153.418(18) ?
Ni3 In1 Eu2 2 13_554 103.642(18) ?
Ni3 In1 Eu2 3 13_554 153.417(18) ?
Ni3 In1 Eu2 . 13_554 64.49(2) ?
Ni3 In1 Eu2 2_655 13_554 103.641(18) ?
Ni3 In1 Eu2 3_565 13_554 64.49(2) ?
Ni2 In1 Eu2 25 13_554 56.971(15) ?
Ni2 In1 Eu2 25_445 13_554 134.66(4) ?
Ni2 In1 Eu2 25_455 13_554 56.972(15) ?
Eu1 In1 Eu2 . 13_554 120.696(14) ?
Ni3 Ni1 Ni3 7_445 8 59.32(5) ?
Ni3 Ni1 Ni3 7_445 9_455 59.32(5) ?
Ni3 Ni1 Ni3 8 9_455 59.32(5) ?
Ni3 Ni1 Ni3 7_445 25 110.14(3) ?
Ni3 Ni1 Ni3 8 25 146.730(12) ?
Ni3 Ni1 Ni3 9_455 25 146.730(11) ?
Ni3 Ni1 Ni3 7_445 27_445 146.730(11) ?
Ni3 Ni1 Ni3 8 27_445 146.728(11) ?
Ni3 Ni1 Ni3 9_455 27_445 110.14(3) ?
Ni3 Ni1 Ni3 25 27_445 59.58(5) ?
Ni3 Ni1 Ni3 7_445 26_455 146.730(12) ?
Ni3 Ni1 Ni3 8 26_455 110.14(3) ?
Ni3 Ni1 Ni3 9_455 26_455 146.728(11) ?
Ni3 Ni1 Ni3 25 26_455 59.58(5) ?
Ni3 Ni1 Ni3 27_445 26_455 59.58(5) ?
Ni3 Ni1 Eu1 7_445 7 73.51(2) ?
Ni3 Ni1 Eu1 8 7 73.51(2) ?
Ni3 Ni1 Eu1 9_455 7 124.98(5) ?
Ni3 Ni1 Eu1 25 7 73.221(19) ?
Ni3 Ni1 Eu1 27_445 7 124.88(6) ?
Ni3 Ni1 Eu1 26_455 7 73.221(19) ?
Ni3 Ni1 Eu1 7_445 7_445 73.51(2) ?
Ni3 Ni1 Eu1 8 7_445 124.98(5) ?
Ni3 Ni1 Eu1 9_455 7_445 73.51(2) ?
Ni3 Ni1 Eu1 25 7_445 73.221(19) ?
Ni3 Ni1 Eu1 27_445 7_445 73.221(19) ?
Ni3 Ni1 Eu1 26_455 7_445 124.88(6) ?
Eu1 Ni1 Eu1 7 7_445 120.0 ?
Ni3 Ni1 Ni1 7_445 31_445 106.83(6) ?
Ni3 Ni1 Ni1 8 31_445 106.83(6) ?
Ni3 Ni1 Ni1 9_455 31_445 55.41(5) ?
Ni3 Ni1 Ni1 25 31_445 106.44(6) ?
Ni3 Ni1 Ni1 27_445 31_445 54.73(5) ?
Ni3 Ni1 Ni1 26_455 31_445 106.44(6) ?
Eu1 Ni1 Ni1 7 31_445 179.61(9) ?
Eu1 Ni1 Ni1 7_445 31_445 60.0 ?
Ni3 Ni1 Ni1 7_445 31 106.83(6) ?
Ni3 Ni1 Ni1 8 31 55.41(5) ?
Ni3 Ni1 Ni1 9_455 31 106.83(6) ?
Ni3 Ni1 Ni1 25 31 106.44(6) ?
Ni3 Ni1 Ni1 27_445 31 106.44(6) ?
Ni3 Ni1 Ni1 26_455 31 54.73(5) ?
Eu1 Ni1 Ni1 7 31 60.0 ?
Eu1 Ni1 Ni1 7_445 31 179.61(9) ?
Ni1 Ni1 Ni1 31_445 31 119.9990(10) ?
Ni3 Ni1 Eu1 7_445 7_455 124.98(5) ?
Ni3 Ni1 Eu1 8 7_455 73.51(2) ?
Ni3 Ni1 Eu1 9_455 7_455 73.51(2) ?
Ni3 Ni1 Eu1 25 7_455 124.88(6) ?
Ni3 Ni1 Eu1 27_445 7_455 73.220(19) ?
Ni3 Ni1 Eu1 26_455 7_455 73.220(19) ?
Eu1 Ni1 Eu1 7 7_455 120.0 ?
Eu1 Ni1 Eu1 7_445 7_455 120.0 ?
Ni1 Ni1 Eu1 31_445 7_455 60.0 ?
Ni1 Ni1 Eu1 31 7_455 60.0 ?
Ni3 Ni1 Ni1 7_445 31_545 55.41(5) ?
Ni3 Ni1 Ni1 8 31_545 106.83(6) ?
Ni3 Ni1 Ni1 9_455 31_545 106.83(6) ?
Ni3 Ni1 Ni1 25 31_545 54.73(5) ?
Ni3 Ni1 Ni1 27_445 31_545 106.44(6) ?
Ni3 Ni1 Ni1 26_455 31_545 106.44(6) ?
Eu1 Ni1 Ni1 7 31_545 60.0 ?
Eu1 Ni1 Ni1 7_445 31_545 60.0 ?
Ni1 Ni1 Ni1 31_445 31_545 119.9980(10) ?
Ni1 Ni1 Ni1 31 31_545 119.9980(10) ?
Eu1 Ni1 Ni1 7_455 31_545 179.61(9) ?
Ni3 Ni2 Ni3 25 26_455 60.33(5) ?
Ni3 Ni2 Ni3 25 27_445 60.33(5) ?
Ni3 Ni2 Ni3 26_455 27_445 60.33(5) ?
Ni3 Ni2 In1 25 . 144.53(3) ?
Ni3 Ni2 In1 26_455 . 144.53(3) ?
Ni3 Ni2 In1 27_445 . 144.53(3) ?
Ni3 Ni2 In1 25 25 60.88(2) ?
Ni3 Ni2 In1 26_455 25 60.88(2) ?
Ni3 Ni2 In1 27_445 25 110.82(6) ?
In1 Ni2 In1 . 25 104.65(3) ?
Ni3 Ni2 In1 25 25_445 60.88(2) ?
Ni3 Ni2 In1 26_455 25_445 110.82(6) ?
Ni3 Ni2 In1 27_445 25_445 60.88(2) ?
In1 Ni2 In1 . 25_445 104.65(3) ?
In1 Ni2 In1 25 25_445 113.83(3) ?
Ni3 Ni2 In1 25 25_455 110.82(6) ?
Ni3 Ni2 In1 26_455 25_455 60.88(2) ?
Ni3 Ni2 In1 27_445 25_455 60.88(2) ?
In1 Ni2 In1 . 25_455 104.65(3) ?
In1 Ni2 In1 25 25_455 113.83(3) ?
In1 Ni2 In1 25_445 25_455 113.83(3) ?
Ni3 Ni2 Eu2 25 13_444 122.15(3) ?
Ni3 Ni2 Eu2 26_455 13_444 122.15(3) ?
Ni3 Ni2 Eu2 27_445 13_444 72.92(2) ?
In1 Ni2 Eu2 . 13_444 71.61(3) ?
In1 Ni2 Eu2 25 13_444 176.26(6) ?
In1 Ni2 Eu2 25_445 13_444 67.709(8) ?
In1 Ni2 Eu2 25_455 13_444 67.710(8) ?
Ni3 Ni2 Eu2 25 13_554 122.15(3) ?
Ni3 Ni2 Eu2 26_455 13_554 72.92(2) ?
Ni3 Ni2 Eu2 27_445 13_554 122.15(3) ?
In1 Ni2 Eu2 . 13_554 71.61(3) ?
In1 Ni2 Eu2 25 13_554 67.709(8) ?
In1 Ni2 Eu2 25_445 13_554 176.26(6) ?
In1 Ni2 Eu2 25_455 13_554 67.710(8) ?
Eu2 Ni2 Eu2 13_444 13_554 110.53(3) ?
Ni3 Ni2 Eu2 25 13_544 72.92(2) ?
Ni3 Ni2 Eu2 26_455 13_544 122.16(3) ?
Ni3 Ni2 Eu2 27_445 13_544 122.16(3) ?
In1 Ni2 Eu2 . 13_544 71.61(3) ?
In1 Ni2 Eu2 25 13_544 67.710(8) ?
In1 Ni2 Eu2 25_445 13_544 67.710(8) ?
In1 Ni2 Eu2 25_455 13_544 176.26(6) ?
Eu2 Ni2 Eu2 13_444 13_544 110.53(3) ?
Eu2 Ni2 Eu2 13_554 13_544 110.53(3) ?
Ni3 Ni3 Ni3 3_565 2_665 60.0 ?
Ni3 Ni3 Ni2 3_565 25 120.17(2) ?
Ni3 Ni3 Ni2 2_665 25 120.17(2) ?
Ni3 Ni3 Ni1 3_565 13_554 60.34(2) ?
Ni3 Ni3 Ni1 2_665 13_554 60.34(2) ?
Ni2 Ni3 Ni1 25 13_554 179.38(5) ?
Ni3 Ni3 Ni3 3_565 3_665 180.00(9) ?
Ni3 Ni3 Ni3 2_665 3_665 120.0 ?
Ni2 Ni3 Ni3 25 3_665 59.83(2) ?
Ni1 Ni3 Ni3 13_554 3_665 119.66(2) ?
Ni3 Ni3 Ni3 3_565 2_655 120.0 ?
Ni3 Ni3 Ni3 2_665 2_655 180.00(8) ?
Ni2 Ni3 Ni3 25 2_655 59.83(2) ?
Ni1 Ni3 Ni3 13_554 2_655 119.66(2) ?
Ni3 Ni3 Ni3 3_665 2_655 60.0 ?
Ni3 Ni3 Ni1 3_565 25 119.79(2) ?
Ni3 Ni3 Ni1 2_665 25 119.79(2) ?
Ni2 Ni3 Ni1 25 25 109.52(5) ?
Ni1 Ni3 Ni1 13_554 25 69.86(3) ?
Ni3 Ni3 Ni1 3_665 25 60.21(2) ?
Ni3 Ni3 Ni1 2_655 25 60.21(2) ?
Ni3 Ni3 In1 3_565 1_665 116.583(18) ?
Ni3 Ni3 In1 2_665 1_665 63.762(18) ?
Ni2 Ni3 In1 25 1_665 68.05(2) ?
Ni1 Ni3 In1 13_554 1_665 112.12(2) ?
Ni3 Ni3 In1 3_665 1_665 63.417(18) ?
Ni3 Ni3 In1 2_655 1_665 116.238(18) ?
Ni1 Ni3 In1 25 1_665 111.86(2) ?
Ni3 Ni3 In1 3_565 . 63.762(18) ?
Ni3 Ni3 In1 2_665 . 116.583(18) ?
Ni2 Ni3 In1 25 . 68.05(2) ?
Ni1 Ni3 In1 13_554 . 112.12(2) ?
Ni3 Ni3 In1 3_665 . 116.238(18) ?
Ni3 Ni3 In1 2_655 . 63.417(18) ?
Ni1 Ni3 In1 25 . 111.86(2) ?
In1 Ni3 In1 1_665 . 125.64(5) ?
Ni3 Ni3 Eu1 3_565 . 67.479(15) ?
Ni3 Ni3 Eu1 2_665 . 112.811(15) ?
Ni2 Ni3 Eu1 25 . 121.16(2) ?
Ni1 Ni3 Eu1 13_554 . 58.577(18) ?
Ni3 Ni3 Eu1 3_665 . 112.521(15) ?
Ni3 Ni3 Eu1 2_655 . 67.189(15) ?
Ni1 Ni3 Eu1 25 . 58.437(19) ?
In1 Ni3 Eu1 1_665 . 167.59(3) ?
In1 Ni3 Eu1 . . 66.76(2) ?
Ni3 Ni3 Eu1 3_565 1_665 112.811(15) ?
Ni3 Ni3 Eu1 2_665 1_665 67.479(15) ?
Ni2 Ni3 Eu1 25 1_665 121.16(2) ?
Ni1 Ni3 Eu1 13_554 1_665 58.577(18) ?
Ni3 Ni3 Eu1 3_665 1_665 67.189(15) ?
Ni3 Ni3 Eu1 2_655 1_665 112.521(15) ?
Ni1 Ni3 Eu1 25 1_665 58.437(19) ?
In1 Ni3 Eu1 1_665 1_665 66.76(2) ?
In1 Ni3 Eu1 . 1_665 167.59(3) ?
Eu1 Ni3 Eu1 . 1_665 100.84(3) ?
Ni3 Ni3 Eu2 3_565 13_554 68.045(13) ?
Ni3 Ni3 Eu2 2_665 13_554 68.045(13) ?
Ni2 Ni3 Eu2 25 13_554 61.05(3) ?
Ni1 Ni3 Eu2 13_554 13_554 119.57(4) ?
Ni3 Ni3 Eu2 3_665 13_554 111.955(13) ?
Ni3 Ni3 Eu2 2_655 13_554 111.955(13) ?
Ni1 Ni3 Eu2 25 13_554 170.57(4) ?
In1 Ni3 Eu2 1_665 13_554 65.75(2) ?
In1 Ni3 Eu2 . 13_554 65.75(2) ?
Eu1 Ni3 Eu2 . 13_554 125.162(17) ?
Eu1 Ni3 Eu2 1_665 13_554 125.162(17) ?

loop_
_geom_bond_atom_site_label_1
_geom_bond_atom_site_label_2
_geom_bond_site_symmetry_2
_geom_bond_distance
_geom_bond_publ_flag
Eu1 Ni1 25 2.8265(4) ?
Eu1 Ni1 25_445 2.8265(4) ?
Eu1 Ni1 13_554 2.8265(4) ?
Eu1 Ni1 13_444 2.8265(4) ?
Eu1 Ni1 25_455 2.8265(4) ?
Eu1 Ni1 13_544 2.8265(4) ?
Eu1 Ni3 . 3.1760(7) ?
Eu1 Ni3 19 3.1760(7) ?
Eu1 Ni3 21_545 3.1760(7) ?
Eu1 Ni3 3_565 3.1760(7) ?
Eu1 Ni3 2_655 3.1760(7) ?
Eu1 Ni3 20_455 3.1760(7) ?
Eu2 Ni2 31_445 2.9785(6) ?
Eu2 Ni2 7 2.9785(6) ?
Eu2 Ni2 31 2.9785(6) ?
Eu2 Ni2 7_445 2.9785(6) ?
Eu2 Ni2 31_545 2.9785(6) ?
Eu2 Ni2 7_455 2.9785(6) ?
Eu2 Ni3 31 3.2536(10) ?
Eu2 Ni3 7_445 3.2536(10) ?
Eu2 Ni3 33_545 3.2537(10) ?
Eu2 Ni3 9_455 3.2537(10) ?
Eu2 Ni3 32_445 3.2537(10) ?
Eu2 Ni3 8 3.2537(10) ?
In1 Ni2 . 2.6175(19) ?
In1 Ni3 1_445 2.7516(7) ?
In1 Ni3 2 2.7516(7) ?
In1 Ni3 3 2.7516(7) ?
In1 Ni3 . 2.7516(7) ?
In1 Ni3 2_655 2.7516(7) ?
In1 Ni3 3_565 2.7516(7) ?
In1 Ni2 25 2.9214(6) ?
In1 Ni2 25_445 2.9214(6) ?
In1 Ni2 25_455 2.9214(6) ?
In1 Eu2 13_554 3.2870(6) ?
Ni1 Ni3 7_445 2.4581(15) ?
Ni1 Ni3 8 2.4581(15) ?
Ni1 Ni3 9_455 2.4581(15) ?
Ni1 Ni3 25 2.4784(16) ?
Ni1 Ni3 27_445 2.4784(16) ?
Ni1 Ni3 26_455 2.4784(16) ?
Ni1 Eu1 7 2.8265(4) ?
Ni1 Eu1 7_445 2.8265(4) ?
Ni1 Ni1 31_445 2.8265(4) ?
Ni1 Ni1 31 2.8265(4) ?
Ni1 Eu1 7_455 2.8265(4) ?
Ni1 Ni1 31_545 2.8265(4) ?
Ni2 Ni3 25 2.4502(16) ?
Ni2 Ni3 26_455 2.4503(16) ?
Ni2 Ni3 27_445 2.4503(16) ?
Ni2 In1 25 2.9214(6) ?
Ni2 In1 25_445 2.9214(6) ?
Ni2 In1 25_455 2.9214(6) ?
Ni2 Eu2 13_444 2.9785(6) ?
Ni2 Eu2 13_554 2.9785(6) ?
Ni2 Eu2 13_544 2.9785(6) ?
Ni3 Ni3 3_565 2.4330(15) ?
Ni3 Ni3 2_665 2.4330(15) ?
Ni3 Ni2 25 2.4502(16) ?
Ni3 Ni1 13_554 2.4581(15) ?
Ni3 Ni3 3_665 2.4626(15) ?
Ni3 Ni3 2_655 2.4626(15) ?
Ni3 Ni1 25 2.4784(16) ?
Ni3 In1 1_665 2.7516(7) ?
Ni3 Eu1 1_665 3.1760(7) ?
Ni3 Eu2 13_554 3.2536(10) ?
